data_1505519
loop_
_publ_author_name
'Debroy, Paromita'
'Lindeman, Sergey V.'
'Rathore, Rajendra'

_publ_section_title
;
 Hexabenzo[4.4.4]propellane: a helical molecular platform for the
 construction of electroactive materials.
;
_journal_issue 21
_journal_name_full 'Organic letters'
_journal_page_first 4091
_journal_page_last 4094
_journal_paper_doi 10.1021/ol7015466
_journal_volume 9
_journal_year 2007
_chemical_formula_sum 'C38 H18 Br6'
_chemical_formula_weight 953.98
_chemical_name_systematic
; 
 ? 
;
_space_group_IT_number 14
_symmetry_cell_setting monoclinic
_symmetry_space_group_name_Hall '-P 2yn'
_symmetry_space_group_name_H-M 'P 1 21/n 1'
_atom_sites_solution_hydrogens geom
_atom_sites_solution_primary direct
_atom_sites_solution_secondary difmap
_audit_creation_method SHELXL-97
_cell_angle_alpha 90.00
_cell_angle_beta 96.3060(10)
_cell_angle_gamma 90.00
_cell_formula_units_Z 8
_cell_length_a 11.0746(3)
_cell_length_b 35.7942(8)
_cell_length_c 16.0263(4)
_cell_measurement_reflns_used 5100
_cell_measurement_temperature 100(2)
_cell_measurement_theta_max 65
_cell_measurement_theta_min 4
_cell_volume 6314.5(3)
_computing_cell_refinement 'SAINT v7.23A (Bruker, 2005)'
_computing_data_collection 'APEX2 v2.0-2 (Bruker, 2005)'
_computing_data_reduction 'TWINABS v1.05 (Bruker, 2005)'
_computing_molecular_graphics 'XP v5.1 (Bruker, 1998)'
_computing_publication_material 'XCIF v6.12 (Bruker, 2001)'
_computing_structure_refinement 'SHELXL-97 v.97-2 (Sheldrick, 1993-1997)'
_computing_structure_solution 'XS/SHELXTL v6.12 (Bruker, 2001)'
_diffrn_ambient_temperature 100(2)
_diffrn_measured_fraction_theta_full 0.941
_diffrn_measured_fraction_theta_max 0.941
_diffrn_measurement_device_type 'Bruker APEX2 CCD detector'
_diffrn_measurement_method '\w scans'
_diffrn_radiation_monochromator graphite
_diffrn_radiation_source 'fine-focus sealed tube'
_diffrn_radiation_type CuK\a
_diffrn_radiation_wavelength 1.54178
_diffrn_reflns_av_R_equivalents 0.0767
_diffrn_reflns_av_sigmaI/netI 0.1341
_diffrn_reflns_limit_h_max 13
_diffrn_reflns_limit_h_min -13
_diffrn_reflns_limit_k_max 41
_diffrn_reflns_limit_k_min 0
_diffrn_reflns_limit_l_max 18
_diffrn_reflns_limit_l_min 0
_diffrn_reflns_number 42267
_diffrn_reflns_theta_full 67.34
_diffrn_reflns_theta_max 67.34
_diffrn_reflns_theta_min 2.47
_exptl_absorpt_coefficient_mu 9.404
_exptl_absorpt_correction_T_max 0.5589
_exptl_absorpt_correction_T_min 0.1856
_exptl_absorpt_correction_type multi-scan
_exptl_crystal_colour colorless
_exptl_crystal_density_diffrn 2.007
_exptl_crystal_density_method 'not measured'
_exptl_crystal_description needle
_exptl_crystal_F_000 3648
_exptl_crystal_size_max 0.27
_exptl_crystal_size_mid 0.09
_exptl_crystal_size_min 0.07
_refine_diff_density_max 2.401
_refine_diff_density_min -1.663
_refine_diff_density_rms 0.214
_refine_ls_extinction_method none
_refine_ls_goodness_of_fit_ref 0.996
_refine_ls_hydrogen_treatment constr
_refine_ls_matrix_type full
_refine_ls_number_parameters 778
_refine_ls_number_reflns 10329
_refine_ls_number_restraints 0
_refine_ls_restrained_S_all 0.996
_refine_ls_R_factor_all 0.1221
_refine_ls_R_factor_gt 0.0735
_refine_ls_shift/su_max 0.001
_refine_ls_shift/su_mean 0.000
_refine_ls_structure_factor_coef Fsqd
_refine_ls_weighting_details 'calc w=1/[\s^2^(Fo^2^)+(0.1153P)^2^+0.0000P] where P=(Fo^2^+2Fc^2^)/3'
_refine_ls_weighting_scheme calc
_refine_ls_wR_factor_gt 0.1800
_refine_ls_wR_factor_ref 0.1954
_reflns_number_gt 6314
_reflns_number_total 10329
_reflns_threshold_expression >2sigma(I)
_cod_data_source_file ol7015466-file007.cif
_cod_data_source_block raj8t
_cod_original_sg_symbol_H-M 'P 21/n'
_cod_database_code 1505519

loop_
_symmetry_equiv_pos_as_xyz
'x, y, z'
'-x+1/2, y+1/2, -z+1/2'
'-x, -y, -z'
'x-1/2, -y-1/2, z-1/2'

loop_
_atom_site_label
_atom_site_type_symbol
_atom_site_fract_x
_atom_site_fract_y
_atom_site_fract_z
_atom_site_U_iso_or_equiv
_atom_site_adp_type
_atom_site_occupancy
_atom_site_symmetry_multiplicity
_atom_site_calc_flag
_atom_site_refinement_flags
Br1 Br 1.19928(10) 0.34232(3) 0.25185(8) 0.0362(3) Uani 1 1 d .
Br2 Br 0.56094(12) 0.15469(3) 0.50198(8) 0.0375(3) Uani 1 1 d .
Br3 Br 1.15451(10) 0.14283(3) 0.21349(7) 0.0296(3) Uani 1 1 d .
Br4 Br 0.22561(9) 0.24182(3) 0.14421(7) 0.0275(3) Uani 1 1 d .
Br5 Br 0.83852(10) 0.26266(3) -0.11294(7) 0.0275(3) Uani 1 1 d .
Br6 Br 0.53846(14) 0.35015(4) 0.47715(8) 0.0500(4) Uani 1 1 d .
C1 C 0.8123(8) 0.2495(3) 0.2192(6) 0.017(2) Uani 1 1 d .
C2 C 0.6979(8) 0.2487(3) 0.2681(6) 0.017(2) Uani 1 1 d .
C11 C 0.9142(9) 0.2687(3) 0.2768(6) 0.021(2) Uani 1 1 d .
C12 C 0.9290(9) 0.2604(3) 0.3619(7) 0.021(2) Uani 1 1 d .
C13 C 1.0222(9) 0.2782(3) 0.4135(7) 0.028(3) Uani 1 1 d .
H13A H 1.0302 0.2734 0.4722 0.034 Uiso 1 1 calc R
C14 C 1.1019(11) 0.3021(3) 0.3823(7) 0.033(3) Uani 1 1 d .
H14A H 1.1646 0.3137 0.4186 0.039 Uiso 1 1 calc R
C15 C 1.0900(9) 0.3092(3) 0.2981(7) 0.026(3) Uani 1 1 d .
C16 C 0.9954(8) 0.2935(3) 0.2445(6) 0.018(2) Uani 1 1 d .
H16A H 0.9861 0.2995 0.1865 0.022 Uiso 1 1 calc R
C21 C 0.7288(9) 0.2271(3) 0.3491(6) 0.018(2) Uani 1 1 d .
C22 C 0.8446(9) 0.2335(3) 0.3964(7) 0.023(2) Uani 1 1 d .
C23 C 0.8697(9) 0.2148(3) 0.4723(6) 0.025(3) Uani 1 1 d .
H23A H 0.9466 0.2184 0.5038 0.030 Uiso 1 1 calc R
C24 C 0.7892(11) 0.1916(3) 0.5029(7) 0.034(3) Uani 1 1 d .
H24A H 0.8090 0.1794 0.5551 0.040 Uiso 1 1 calc R
C25 C 0.6770(10) 0.1860(3) 0.4569(6) 0.023(2) Uani 1 1 d .
C26 C 0.6479(9) 0.2034(3) 0.3821(6) 0.019(2) Uani 1 1 d .
H26A H 0.5703 0.1993 0.3520 0.022 Uiso 1 1 calc R
C31 C 0.8464(8) 0.2081(2) 0.2022(6) 0.013(2) Uani 1 1 d .
C32 C 0.7533(9) 0.1841(3) 0.1733(6) 0.016(2) Uani 1 1 d .
C33 C 0.7816(8) 0.1468(3) 0.1555(6) 0.017(2) Uani 1 1 d .
H33A H 0.7182 0.1299 0.1368 0.021 Uiso 1 1 calc R
C34 C 0.9012(9) 0.1345(3) 0.1652(6) 0.022(2) Uani 1 1 d .
H34A H 0.9209 0.1095 0.1518 0.027 Uiso 1 1 calc R
C35 C 0.9912(8) 0.1596(3) 0.1949(6) 0.017(2) Uani 1 1 d .
C36 C 0.9644(8) 0.1959(3) 0.2136(6) 0.017(2) Uiso 1 1 d .
H36A H 1.0275 0.2126 0.2343 0.020 Uiso 1 1 calc R
C41 C 0.5954(9) 0.2297(2) 0.2118(6) 0.016(2) Uani 1 1 d .
C42 C 0.6245(8) 0.1972(3) 0.1657(6) 0.015(2) Uani 1 1 d .
C43 C 0.5319(9) 0.1799(3) 0.1145(6) 0.020(2) Uani 1 1 d .
H43A H 0.5509 0.1589 0.0820 0.024 Uiso 1 1 calc R
C44 C 0.4140(10) 0.1920(3) 0.1093(7) 0.030(3) Uani 1 1 d .
H44A H 0.3514 0.1790 0.0759 0.036 Uiso 1 1 calc R
C45 C 0.3878(8) 0.2237(3) 0.1540(6) 0.020(2) Uani 1 1 d .
C46 C 0.4761(8) 0.2425(3) 0.2039(6) 0.017(2) Uani 1 1 d .
H46A H 0.4558 0.2643 0.2332 0.020 Uiso 1 1 calc R
C51 C 0.7813(8) 0.2703(2) 0.1378(6) 0.014(2) Uani 1 1 d .
C52 C 0.7107(8) 0.3038(3) 0.1407(6) 0.020(2) Uani 1 1 d .
C53 C 0.6786(9) 0.3228(3) 0.0641(6) 0.020(2) Uani 1 1 d .
H53A H 0.6295 0.3445 0.0642 0.024 Uiso 1 1 calc R
C54 C 0.7160(9) 0.3109(3) -0.0103(6) 0.023(3) Uani 1 1 d .
H54A H 0.6944 0.3244 -0.0608 0.028 Uiso 1 1 calc R
C55 C 0.7860(9) 0.2789(3) -0.0104(6) 0.024(2) Uani 1 1 d .
C56 C 0.8183(8) 0.2596(3) 0.0620(6) 0.016(2) Uani 1 1 d .
H56A H 0.8679 0.2380 0.0601 0.020 Uiso 1 1 calc R
C61 C 0.6638(8) 0.2891(3) 0.2851(6) 0.016(2) Uiso 1 1 d .
C62 C 0.6703(9) 0.3153(3) 0.2197(6) 0.016(2) Uani 1 1 d .
C63 C 0.6400(9) 0.3527(3) 0.2344(7) 0.023(2) Uani 1 1 d .
H63A H 0.6463 0.3710 0.1922 0.028 Uiso 1 1 calc R
C64 C 0.6005(10) 0.3629(3) 0.3113(7) 0.030(3) Uani 1 1 d .
H64A H 0.5792 0.3881 0.3213 0.036 Uiso 1 1 calc R
C65 C 0.5929(10) 0.3359(3) 0.3727(7) 0.027(3) Uani 1 1 d .
C66 C 0.6241(9) 0.2992(3) 0.3602(6) 0.020(2) Uani 1 1 d .
H66A H 0.6183 0.2811 0.4030 0.024 Uiso 1 1 calc R
Br1A Br 0.27912(11) -0.09293(3) 0.05684(7) 0.0323(3) Uani 1 1 d .
Br2A Br -0.12721(11) 0.10048(3) -0.41180(7) 0.0338(3) Uani 1 1 d .
Br3A Br 0.76083(11) -0.04230(4) -0.17576(10) 0.0512(4) Uani 1 1 d .
Br4A Br -0.16407(10) -0.09229(3) -0.43663(7) 0.0322(3) Uani 1 1 d .
Br5A Br 0.38727(13) 0.09801(4) 0.01559(8) 0.0446(4) Uani 1 1 d .
Br6A Br 0.30343(11) -0.00353(4) -0.62219(8) 0.0416(3) Uani 1 1 d .
C1A C 0.2882(9) -0.0071(3) -0.2205(6) 0.020(2) Uani 1 1 d .
C2A C 0.1996(8) -0.0045(3) -0.3027(6) 0.020(3) Uani 1 1 d .
C11A C 0.2176(9) -0.0234(3) -0.1520(6) 0.019(2) Uani 1 1 d .
C12A C 0.0965(9) -0.0119(2) -0.1479(7) 0.018(2) Uani 1 1 d .
C13A C 0.0327(10) -0.0262(3) -0.0859(6) 0.022(2) Uani 1 1 d .
H13B H -0.0495 -0.0190 -0.0845 0.027 Uiso 1 1 calc R
C14A C 0.0848(9) -0.0509(3) -0.0254(6) 0.024(2) Uani 1 1 d .
H14B H 0.0392 -0.0606 0.0165 0.028 Uiso 1 1 calc R
C15A C 0.2044(9) -0.0608(3) -0.0279(6) 0.020(2) Uani 1 1 d .
C16A C 0.2716(11) -0.0477(3) -0.0909(7) 0.030(3) Uani 1 1 d .
H16B H 0.3535 -0.0554 -0.0920 0.036 Uiso 1 1 calc R
C21A C 0.0959(8) 0.0209(3) -0.2852(6) 0.018(2) Uiso 1 1 d .
C22A C 0.0433(8) 0.0164(3) -0.2103(6) 0.017(2) Uani 1 1 d .
C23A C -0.0591(9) 0.0374(2) -0.1975(6) 0.022(2) Uani 1 1 d .
H23B H -0.0946 0.0341 -0.1466 0.027 Uiso 1 1 calc R
C24A C -0.1096(9) 0.0621(3) -0.2543(6) 0.026(2) Uani 1 1 d .
H24B H -0.1792 0.0762 -0.2440 0.031 Uiso 1 1 calc R
C25A C -0.0560(9) 0.0663(3) -0.3296(6) 0.019(2) Uani 1 1 d .
C26A C 0.0445(9) 0.0467(3) -0.3454(7) 0.023(2) Uani 1 1 d .
H26B H 0.0794 0.0504 -0.3963 0.027 Uiso 1 1 calc R
C31A C 0.3896(10) -0.0338(3) -0.2373(6) 0.025(3) Uani 1 1 d .
C32A C 0.3620(10) -0.0659(3) -0.2847(7) 0.027(3) Uani 1 1 d .
C33A C 0.4578(9) -0.0907(3) -0.2999(7) 0.027(2) Uani 1 1 d .
H33B H 0.4392 -0.1123 -0.3331 0.032 Uiso 1 1 calc R
C34A C 0.5724(10) -0.0845(3) -0.2690(8) 0.040(3) Uani 1 1 d .
H34B H 0.6354 -0.1011 -0.2804 0.048 Uiso 1 1 calc R
C35A C 0.5977(9) -0.0525(3) -0.2189(8) 0.037(3) Uani 1 1 d .
C36A C 0.5119(10) -0.0274(3) -0.2027(7) 0.035(3) Uani 1 1 d .
H36B H 0.5328 -0.0060 -0.1691 0.042 Uiso 1 1 calc R
C41A C 0.1522(9) -0.0433(3) -0.3282(6) 0.019(2) Uani 1 1 d .
C42A C 0.2355(9) -0.0733(3) -0.3203(6) 0.021(2) Uani 1 1 d .
C43A C 0.1951(9) -0.1089(3) -0.3456(6) 0.023(2) Uani 1 1 d .
H43B H 0.2510 -0.1291 -0.3400 0.028 Uiso 1 1 calc R
C44A C 0.0764(9) -0.1158(3) -0.3785(6) 0.027(3) Uani 1 1 d .
H44B H 0.0507 -0.1402 -0.3955 0.033 Uiso 1 1 calc R
C45A C -0.0040(10) -0.0860(3) -0.3860(7) 0.027(3) Uani 1 1 d .
C46A C 0.0332(9) -0.0497(3) -0.3618(6) 0.019(2) Uani 1 1 d .
H46B H -0.0230 -0.0296 -0.3685 0.023 Uiso 1 1 calc R
C51A C 0.3319(8) 0.0328(3) -0.1956(7) 0.023(2) Uani 1 1 d .
C52A C 0.3670(9) 0.0558(3) -0.2596(7) 0.024(3) Uani 1 1 d .
C53A C 0.4050(10) 0.0917(3) -0.2392(7) 0.028(3) Uani 1 1 d .
H53B H 0.4267 0.1077 -0.2825 0.033 Uiso 1 1 calc R
C54A C 0.4125(9) 0.1050(3) -0.1591(7) 0.029(3) Uani 1 1 d .
H54B H 0.4390 0.1297 -0.1462 0.034 Uiso 1 1 calc R
C55A C 0.3802(10) 0.0812(3) -0.0968(7) 0.032(3) Uani 1 1 d .
C56A C 0.3422(9) 0.0447(3) -0.1141(7) 0.024(2) Uani 1 1 d .
H56B H 0.3240 0.0285 -0.0703 0.029 Uiso 1 1 calc R
C61A C 0.2738(9) 0.0124(3) -0.3700(6) 0.020(2) Uani 1 1 d .
C62A C 0.3554(9) 0.0413(3) -0.3477(6) 0.023(2) Uani 1 1 d .
C63A C 0.4238(9) 0.0557(3) -0.4087(7) 0.033(3) Uani 1 1 d .
H63B H 0.4798 0.0753 -0.3941 0.040 Uiso 1 1 calc R
C64A C 0.4114(10) 0.0417(4) -0.4905(7) 0.039(3) Uani 1 1 d .
H64B H 0.4579 0.0516 -0.5319 0.046 Uiso 1 1 calc R
C65A C 0.3305(10) 0.0135(3) -0.5090(7) 0.032(3) Uani 1 1 d .
C66A C 0.2601(10) -0.0013(3) -0.4508(7) 0.031(3) Uani 1 1 d .
H66B H 0.2031 -0.0206 -0.4664 0.037 Uiso 1 1 calc R

loop_
_atom_site_aniso_label
_atom_site_aniso_U_11
_atom_site_aniso_U_22
_atom_site_aniso_U_33
_atom_site_aniso_U_23
_atom_site_aniso_U_13
_atom_site_aniso_U_12
Br1 0.0329(6) 0.0288(7) 0.0476(8) -0.0147(6) 0.0072(6) -0.0136(5)
Br2 0.0592(8) 0.0295(7) 0.0271(7) 0.0132(5) 0.0200(6) 0.0054(6)
Br3 0.0298(6) 0.0238(6) 0.0364(7) 0.0023(5) 0.0084(5) 0.0123(5)
Br4 0.0216(5) 0.0285(7) 0.0340(7) 0.0071(5) 0.0099(5) 0.0011(5)
Br5 0.0348(6) 0.0325(7) 0.0178(6) -0.0018(5) 0.0149(5) -0.0032(5)
Br6 0.0865(11) 0.0414(8) 0.0251(7) -0.0071(6) 0.0195(7) 0.0326(7)
C1 0.018(5) 0.015(5) 0.018(6) 0.002(5) 0.010(4) 0.007(4)
C2 0.024(5) 0.013(5) 0.014(5) -0.008(4) 0.002(4) -0.001(4)
C11 0.025(5) 0.017(6) 0.019(6) -0.010(5) -0.005(4) 0.006(4)
C12 0.024(5) 0.016(6) 0.023(6) -0.006(5) 0.004(5) 0.014(4)
C13 0.022(5) 0.027(6) 0.036(7) -0.007(5) 0.003(5) 0.020(5)
C14 0.044(7) 0.026(7) 0.025(7) -0.017(6) -0.010(6) 0.009(6)
C15 0.026(6) 0.012(6) 0.038(7) -0.011(5) -0.001(5) 0.001(4)
C16 0.012(5) 0.017(5) 0.027(6) -0.006(4) 0.011(4) 0.004(4)
C21 0.034(6) 0.016(5) 0.003(5) 0.000(4) 0.002(4) 0.009(4)
C22 0.025(6) 0.016(6) 0.030(6) -0.008(5) 0.009(5) 0.004(4)
C23 0.032(6) 0.028(6) 0.014(6) -0.003(5) -0.004(5) 0.023(5)
C24 0.055(8) 0.025(7) 0.023(7) 0.006(6) 0.016(6) 0.025(6)
C25 0.041(7) 0.013(5) 0.017(6) 0.003(5) 0.012(5) 0.010(5)
C26 0.031(6) 0.011(5) 0.015(5) -0.001(4) 0.008(4) 0.010(4)
C31 0.025(5) 0.005(5) 0.009(5) 0.001(4) 0.005(4) -0.006(4)
C32 0.022(5) 0.013(5) 0.013(5) -0.005(4) 0.003(4) 0.000(4)
C33 0.022(5) 0.015(5) 0.016(5) -0.003(4) 0.006(4) 0.001(4)
C34 0.040(6) 0.007(5) 0.022(6) -0.004(4) 0.014(5) 0.005(4)
C35 0.021(5) 0.019(6) 0.012(5) 0.005(4) 0.014(4) 0.006(4)
C41 0.028(5) 0.007(5) 0.013(5) 0.001(4) 0.010(4) -0.005(4)
C42 0.026(5) 0.009(5) 0.012(5) 0.002(4) 0.005(4) -0.001(4)
C43 0.021(5) 0.020(6) 0.021(6) -0.004(5) 0.013(4) -0.004(4)
C44 0.031(6) 0.028(7) 0.031(7) 0.004(6) 0.004(5) -0.004(5)
C45 0.019(5) 0.019(5) 0.024(6) 0.006(5) 0.010(4) -0.002(4)
C46 0.021(5) 0.014(5) 0.017(5) 0.008(4) 0.014(4) 0.003(4)
C51 0.013(5) 0.008(5) 0.020(6) 0.002(4) -0.003(4) 0.000(4)
C52 0.017(5) 0.022(6) 0.021(6) 0.002(5) 0.004(4) -0.001(4)
C53 0.028(6) 0.010(5) 0.023(6) 0.006(4) 0.010(5) 0.009(4)
C54 0.035(6) 0.028(6) 0.006(6) 0.004(5) 0.000(5) -0.009(5)
C55 0.028(6) 0.026(6) 0.021(6) 0.005(5) 0.011(5) -0.005(5)
C56 0.018(5) 0.014(5) 0.019(6) -0.005(4) 0.009(4) -0.007(4)
C62 0.029(6) 0.008(5) 0.012(5) 0.003(4) 0.006(4) 0.002(4)
C63 0.030(6) 0.012(5) 0.029(6) 0.000(5) 0.008(5) 0.009(4)
C64 0.040(7) 0.017(6) 0.033(7) -0.011(5) 0.002(5) 0.010(5)
C65 0.040(6) 0.022(6) 0.020(6) 0.001(5) 0.004(5) 0.017(5)
C66 0.026(6) 0.017(6) 0.019(6) 0.003(5) 0.009(5) -0.004(4)
Br1A 0.0451(7) 0.0287(7) 0.0232(6) 0.0120(5) 0.0034(5) 0.0086(5)
Br2A 0.0475(7) 0.0283(7) 0.0258(7) 0.0098(5) 0.0045(5) 0.0162(6)
Br3A 0.0331(7) 0.0492(9) 0.0689(11) 0.0089(8) -0.0044(7) -0.0006(6)
Br4A 0.0397(7) 0.0224(6) 0.0337(7) -0.0048(5) 0.0003(5) -0.0057(5)
Br5A 0.0641(9) 0.0332(8) 0.0354(8) -0.0093(6) 0.0004(6) -0.0156(7)
Br6A 0.0479(8) 0.0537(9) 0.0251(7) 0.0022(6) 0.0130(6) 0.0025(7)
C1A 0.028(5) 0.020(5) 0.012(5) 0.006(5) 0.000(4) 0.000(4)
C2A 0.029(7) 0.015(5) 0.018(7) 0.006(5) 0.014(5) 0.007(5)
C11A 0.039(6) 0.010(5) 0.007(5) -0.002(4) 0.002(4) 0.004(4)
C12A 0.025(5) 0.003(5) 0.027(6) -0.002(4) 0.002(5) 0.003(4)
C13A 0.028(6) 0.018(6) 0.021(6) -0.001(5) 0.006(5) 0.003(5)
C14A 0.039(6) 0.017(6) 0.016(6) 0.004(4) 0.005(5) 0.005(5)
C15A 0.029(6) 0.013(5) 0.018(6) 0.012(4) 0.010(4) 0.001(4)
C16A 0.046(7) 0.020(6) 0.026(7) -0.004(5) 0.003(5) 0.007(5)
C22A 0.022(5) 0.017(5) 0.012(5) -0.005(4) 0.000(4) 0.000(4)
C23A 0.040(6) 0.004(5) 0.025(6) -0.004(4) 0.014(5) -0.007(4)
C24A 0.035(6) 0.018(6) 0.025(6) -0.008(5) 0.002(5) 0.014(5)
C25A 0.031(6) 0.012(5) 0.016(6) 0.008(4) 0.007(4) 0.006(4)
C26A 0.030(6) 0.011(5) 0.029(7) 0.003(5) 0.012(5) 0.001(5)
C31A 0.036(6) 0.023(6) 0.019(6) 0.007(5) 0.009(5) 0.007(5)
C32A 0.041(7) 0.012(6) 0.026(6) 0.010(5) 0.003(5) 0.009(5)
C33A 0.035(6) 0.021(6) 0.024(6) 0.000(5) 0.003(5) 0.006(5)
C34A 0.033(7) 0.032(7) 0.054(9) 0.010(6) 0.002(6) 0.013(6)
C35A 0.020(6) 0.037(7) 0.051(8) 0.009(6) -0.010(5) 0.002(5)
C36A 0.033(7) 0.041(8) 0.030(7) 0.003(6) 0.003(5) -0.008(6)
C41A 0.039(6) 0.007(5) 0.013(5) 0.003(4) 0.013(4) -0.001(4)
C42A 0.030(6) 0.025(6) 0.011(5) 0.008(5) 0.008(4) 0.009(5)
C43A 0.033(6) 0.016(6) 0.024(6) 0.000(5) 0.017(5) 0.004(5)
C44A 0.037(6) 0.025(6) 0.020(6) 0.002(5) 0.002(5) -0.008(5)
C45A 0.043(7) 0.022(6) 0.018(6) 0.002(5) 0.012(5) 0.010(5)
C46A 0.028(6) 0.011(5) 0.021(6) 0.005(5) 0.015(5) 0.000(4)
C51A 0.016(5) 0.016(6) 0.036(7) 0.003(5) -0.001(5) -0.001(4)
C52A 0.021(6) 0.015(6) 0.034(7) 0.008(5) 0.000(5) 0.000(5)
C53A 0.040(7) 0.015(6) 0.030(7) 0.016(5) 0.009(5) -0.007(5)
C54A 0.025(6) 0.022(6) 0.038(7) 0.008(5) -0.001(5) -0.004(5)
C55A 0.029(6) 0.033(7) 0.031(7) 0.005(6) -0.008(5) -0.012(5)
C56A 0.029(6) 0.018(6) 0.024(6) 0.009(5) -0.001(5) -0.006(5)
C61A 0.029(6) 0.014(5) 0.016(6) 0.012(4) 0.001(4) 0.000(4)
C62A 0.023(5) 0.030(6) 0.017(6) 0.007(5) 0.007(4) 0.002(5)
C63A 0.030(6) 0.036(7) 0.031(7) 0.016(6) -0.011(5) -0.015(5)
C64A 0.035(7) 0.052(9) 0.031(7) 0.009(6) 0.017(6) -0.002(6)
C65A 0.033(6) 0.034(7) 0.029(7) 0.012(6) 0.000(5) 0.002(5)
C66A 0.034(6) 0.020(6) 0.039(7) 0.010(5) 0.007(5) 0.002(5)

loop_
_atom_type_symbol
_atom_type_description
_atom_type_scat_dispersion_real
_atom_type_scat_dispersion_imag
_atom_type_scat_source
C C 0.0181 0.0091 'International Tables Vol C Tables 4.2.6.8 and 6.1.1.4'
H H 0.0000 0.0000 'International Tables Vol C Tables 4.2.6.8 and 6.1.1.4'
Br Br -0.6763 1.2805 'International Tables Vol C Tables 4.2.6.8 and 6.1.1.4'

loop_
_geom_angle_atom_site_label_1
_geom_angle_atom_site_label_2
_geom_angle_atom_site_label_3
_geom_angle
C51 C1 C11 112.4(8)
C51 C1 C31 110.8(8)
C11 C1 C31 110.7(7)
C51 C1 C2 108.8(7)
C11 C1 C2 106.8(8)
C31 C1 C2 107.1(7)
C21 C2 C61 111.5(8)
C21 C2 C41 111.2(8)
C61 C2 C41 110.1(8)
C21 C2 C1 108.6(8)
C61 C2 C1 107.6(8)
C41 C2 C1 107.6(7)
C12 C11 C16 119.1(9)
C12 C11 C1 119.7(9)
C16 C11 C1 121.2(9)
C11 C12 C13 118.8(10)
C11 C12 C22 119.4(9)
C13 C12 C22 121.8(10)
C14 C13 C12 122.2(11)
C14 C13 H13A 118.9
C12 C13 H13A 118.9
C13 C14 C15 118.9(11)
C13 C14 H14A 120.6
C15 C14 H14A 120.6
C14 C15 C16 121.1(10)
C14 C15 Br1 120.3(8)
C16 C15 Br1 118.5(8)
C15 C16 C11 119.7(10)
C15 C16 H16A 120.1
C11 C16 H16A 120.1
C26 C21 C22 118.5(9)
C26 C21 C2 123.1(9)
C22 C21 C2 118.3(9)
C23 C22 C21 117.7(9)
C23 C22 C12 124.3(10)
C21 C22 C12 118.0(9)
C24 C23 C22 122.6(11)
C24 C23 H23A 118.7
C22 C23 H23A 118.7
C23 C24 C25 119.1(11)
C23 C24 H24A 120.5
C25 C24 H24A 120.5
C26 C25 C24 120.9(10)
C26 C25 Br2 120.0(8)
C24 C25 Br2 119.1(8)
C25 C26 C21 121.2(10)
C25 C26 H26A 119.4
C21 C26 H26A 119.4
C36 C31 C32 120.7(9)
C36 C31 C1 121.6(8)
C32 C31 C1 117.7(8)
C31 C32 C33 119.0(9)
C31 C32 C42 120.0(8)
C33 C32 C42 120.9(8)
C34 C33 C32 120.6(9)
C34 C33 H33A 119.7
C32 C33 H33A 119.7
C35 C34 C33 118.2(9)
C35 C34 H34A 120.9
C33 C34 H34A 120.9
C36 C35 C34 121.6(9)
C36 C35 Br3 119.3(7)
C34 C35 Br3 119.0(7)
C31 C36 C35 119.8(9)
C31 C36 H36A 120.1
C35 C36 H36A 120.1
C46 C41 C42 118.9(9)
C46 C41 C2 123.0(8)
C42 C41 C2 118.0(8)
C43 C42 C41 118.3(9)
C43 C42 C32 123.0(8)
C41 C42 C32 118.7(8)
C44 C43 C42 122.2(10)
C44 C43 H43A 118.9
C42 C43 H43A 118.9
C43 C44 C45 118.6(10)
C43 C44 H44A 120.7
C45 C44 H44A 120.7
C46 C45 C44 121.7(9)
C46 C45 Br4 119.3(7)
C44 C45 Br4 119.0(8)
C45 C46 C41 120.2(9)
C45 C46 H46A 119.9
C41 C46 H46A 119.9
C56 C51 C52 118.5(9)
C56 C51 C1 124.3(8)
C52 C51 C1 117.2(8)
C53 C52 C51 117.3(9)
C53 C52 C62 123.3(9)
C51 C52 C62 119.3(9)
C54 C53 C52 122.3(9)
C54 C53 H53A 118.8
C52 C53 H53A 118.8
C53 C54 C55 118.7(9)
C53 C54 H54A 120.7
C55 C54 H54A 120.7
C56 C55 C54 120.9(9)
C56 C55 Br5 120.4(8)
C54 C55 Br5 118.7(8)
C55 C56 C51 122.2(9)
C55 C56 H56A 118.9
C51 C56 H56A 118.9
C66 C61 C62 121.4(9)
C66 C61 C2 121.0(9)
C62 C61 C2 117.6(8)
C63 C62 C61 118.4(9)
C63 C62 C52 121.4(9)
C61 C62 C52 120.2(9)
C64 C63 C62 120.0(9)
C64 C63 H63A 120.0
C62 C63 H63A 120.0
C65 C64 C63 119.4(9)
C65 C64 H64A 120.3
C63 C64 H64A 120.3
C66 C65 C64 121.6(9)
C66 C65 Br6 119.4(8)
C64 C65 Br6 119.0(8)
C61 C66 C65 119.2(9)
C61 C66 H66A 120.4
C65 C66 H66A 120.4
C31A C1A C11A 109.3(8)
C31A C1A C51A 114.3(8)
C11A C1A C51A 109.8(8)
C31A C1A C2A 107.2(8)
C11A C1A C2A 107.8(8)
C51A C1A C2A 108.2(8)
C21A C2A C41A 110.6(8)
C21A C2A C61A 111.5(8)
C41A C2A C61A 111.2(8)
C21A C2A C1A 107.4(8)
C41A C2A C1A 109.8(8)
C61A C2A C1A 106.2(7)
C16A C11A C12A 119.1(9)
C16A C11A C1A 121.9(9)
C12A C11A C1A 119.0(8)
C13A C12A C11A 119.3(9)
C13A C12A C22A 122.5(9)
C11A C12A C22A 118.2(9)
C12A C13A C14A 122.2(10)
C12A C13A H13B 118.9
C14A C13A H13B 118.9
C15A C14A C13A 118.1(9)
C15A C14A H14B 120.9
C13A C14A H14B 120.9
C14A C15A C16A 121.7(9)
C14A C15A Br1A 118.7(7)
C16A C15A Br1A 119.6(8)
C11A C16A C15A 119.6(10)
C11A C16A H16B 120.2
C15A C16A H16B 120.2
C22A C21A C26A 119.2(9)
C22A C21A C2A 118.9(8)
C26A C21A C2A 121.6(8)
C23A C22A C21A 119.0(9)
C23A C22A C12A 122.1(9)
C21A C22A C12A 118.8(8)
C24A C23A C22A 122.6(9)
C24A C23A H23B 118.7
C22A C23A H23B 118.7
C23A C24A C25A 117.8(9)
C23A C24A H24B 121.1
C25A C24A H24B 121.1
C26A C25A C24A 122.2(9)
C26A C25A Br2A 119.1(7)
C24A C25A Br2A 118.7(7)
C25A C26A C21A 119.1(9)
C25A C26A H26B 120.4
C21A C26A H26B 120.4
C32A C31A C36A 119.3(10)
C32A C31A C1A 119.6(10)
C36A C31A C1A 121.1(10)
C31A C32A C33A 119.0(10)
C31A C32A C42A 120.2(9)
C33A C32A C42A 120.9(10)
C34A C33A C32A 122.0(11)
C34A C33A H33B 119.0
C32A C33A H33B 119.0
C33A C34A C35A 118.1(11)
C33A C34A H34B 120.9
C35A C34A H34B 120.9
C36A C35A C34A 123.3(11)
C36A C35A Br3A 117.5(9)
C34A C35A Br3A 119.1(9)
C35A C36A C31A 118.3(11)
C35A C36A H36B 120.9
C31A C36A H36B 120.9
C46A C41A C42A 119.5(9)
C46A C41A C2A 122.6(9)
C42A C41A C2A 117.8(9)
C43A C42A C41A 118.8(10)
C43A C42A C32A 122.5(9)
C41A C42A C32A 118.6(9)
C44A C43A C42A 122.3(10)
C44A C43A H43B 118.9
C42A C43A H43B 118.9
C43A C44A C45A 118.0(10)
C43A C44A H44B 121.0
C45A C44A H44B 121.0
C44A C45A C46A 121.5(10)
C44A C45A Br4A 120.7(8)
C46A C45A Br4A 117.7(8)
C41A C46A C45A 119.8(9)
C41A C46A H46B 120.1
C45A C46A H46B 120.1
C56A C51A C52A 121.1(10)
C56A C51A C1A 121.6(9)
C52A C51A C1A 117.2(9)
C53A C52A C51A 118.3(11)
C53A C52A C62A 122.7(10)
C51A C52A C62A 119.0(9)
C54A C53A C52A 122.2(10)
C54A C53A H53B 118.9
C52A C53A H53B 118.9
C53A C54A C55A 118.0(10)
C53A C54A H54B 121.0
C55A C54A H54B 121.0
C54A C55A C56A 121.9(11)
C54A C55A Br5A 120.2(9)
C56A C55A Br5A 117.8(8)
C51A C56A C55A 118.3(10)
C51A C56A H56B 120.9
C55A C56A H56B 120.9
C66A C61A C62A 120.4(9)
C66A C61A C2A 120.3(9)
C62A C61A C2A 119.3(9)
C61A C62A C63A 118.7(10)
C61A C62A C52A 119.0(9)
C63A C62A C52A 122.2(10)
C64A C63A C62A 121.3(10)
C64A C63A H63B 119.4
C62A C63A H63B 119.4
C65A C64A C63A 117.7(10)
C65A C64A H64B 121.2
C63A C64A H64B 121.2
C64A C65A C66A 122.9(11)
C64A C65A Br6A 118.4(9)
C66A C65A Br6A 118.5(9)
C61A C66A C65A 119.1(11)
C61A C66A H66B 120.5
C65A C66A H66B 120.5

loop_
_geom_bond_atom_site_label_1
_geom_bond_atom_site_label_2
_geom_bond_distance
Br1 C15 1.902(11)
Br2 C25 1.907(10)
Br3 C35 1.899(9)
Br4 C45 1.900(9)
Br5 C55 1.894(10)
Br6 C65 1.910(10)
C1 C51 1.509(13)
C1 C11 1.539(13)
C1 C31 1.560(12)
C1 C2 1.562(12)
C2 C21 1.518(13)
C2 C61 1.527(13)
C2 C41 1.529(13)
C11 C12 1.388(14)
C11 C16 1.402(13)
C12 C13 1.403(14)
C12 C22 1.490(14)
C13 C14 1.362(15)
C13 H13A 0.9500
C14 C15 1.365(15)
C14 H14A 0.9500
C15 C16 1.398(13)
C16 H16A 0.9500
C21 C26 1.379(13)
C21 C22 1.435(14)
C22 C23 1.390(14)
C23 C24 1.347(15)
C23 H23A 0.9500
C24 C25 1.387(15)
C24 H24A 0.9500
C25 C26 1.358(13)
C26 H26A 0.9500
C31 C36 1.371(12)
C31 C32 1.383(12)
C32 C33 1.407(12)
C32 C42 1.495(13)
C33 C34 1.389(13)
C33 H33A 0.9500
C34 C35 1.387(13)
C34 H34A 0.9500
C35 C36 1.373(13)
C36 H36A 0.9500
C41 C46 1.390(13)
C41 C42 1.434(12)
C42 C43 1.387(13)
C43 C44 1.369(14)
C43 H43A 0.9500
C44 C45 1.390(14)
C44 H44A 0.9500
C45 C46 1.369(13)
C46 H46A 0.9500
C51 C56 1.379(12)
C51 C52 1.434(13)
C52 C53 1.415(13)
C52 C62 1.448(13)
C53 C54 1.373(13)
C53 H53A 0.9500
C54 C55 1.385(14)
C54 H54A 0.9500
C55 C56 1.363(13)
C56 H56A 0.9500
C61 C66 1.375(13)
C61 C62 1.415(13)
C62 C63 1.403(12)
C63 C64 1.400(14)
C63 H63A 0.9500
C64 C65 1.389(14)
C64 H64A 0.9500
C65 C66 1.377(13)
C66 H66A 0.9500
Br1A C15A 1.899(10)
Br2A C25A 1.904(9)
Br3A C35A 1.897(11)
Br4A C45A 1.881(12)
Br5A C55A 1.893(12)
Br6A C65A 1.906(12)
C1A C31A 1.523(14)
C1A C11A 1.531(13)
C1A C51A 1.546(14)
C1A C2A 1.557(13)
C2A C21A 1.515(13)
C2A C41A 1.526(13)
C2A C61A 1.548(12)
C11A C16A 1.396(14)
C11A C12A 1.411(13)
C12A C13A 1.380(13)
C12A C22A 1.498(13)
C13A C14A 1.388(13)
C13A H13B 0.9500
C14A C15A 1.376(13)
C14A H14B 0.9500
C15A C16A 1.398(13)
C16A H16B 0.9500
C21A C22A 1.399(13)
C21A C26A 1.410(13)
C22A C23A 1.394(13)
C23A C24A 1.346(13)
C23A H23B 0.9500
C24A C25A 1.411(13)
C24A H24B 0.9500
C25A C26A 1.362(13)
C26A H26B 0.9500
C31A C32A 1.390(14)
C31A C36A 1.426(15)
C32A C33A 1.426(13)
C32A C42A 1.477(15)
C33A C34A 1.330(15)
C33A H33B 0.9500
C34A C35A 1.407(16)
C34A H34B 0.9500
C35A C36A 1.355(15)
C36A H36B 0.9500
C41A C46A 1.386(14)
C41A C42A 1.413(13)
C42A C43A 1.396(14)
C43A C44A 1.384(14)
C43A H43B 0.9500
C44A C45A 1.386(14)
C44A H44B 0.9500
C45A C46A 1.404(14)
C46A H46B 0.9500
C51A C56A 1.367(14)
C51A C52A 1.403(14)
C52A C53A 1.379(14)
C52A C62A 1.497(15)
C53A C54A 1.364(15)
C53A H53B 0.9500
C54A C55A 1.386(14)
C54A H54B 0.9500
C55A C56A 1.391(14)
C56A H56B 0.9500
C61A C66A 1.377(15)
C61A C62A 1.394(14)
C62A C63A 1.398(14)
C63A C64A 1.397(15)
C63A H63B 0.9500
C64A C65A 1.361(15)
C64A H64B 0.9500
C65A C66A 1.385(15)
C66A H66B 0.9500

loop_
_geom_torsion_atom_site_label_1
_geom_torsion_atom_site_label_2
_geom_torsion_atom_site_label_3
_geom_torsion_atom_site_label_4
_geom_torsion
C51 C1 C2 C21 178.9(7)
C11 C1 C2 C21 -59.5(9)
C31 C1 C2 C21 59.1(9)
C51 C1 C2 C61 -60.2(10)
C11 C1 C2 C61 61.4(9)
C31 C1 C2 C61 180.0(7)
C51 C1 C2 C41 58.4(9)
C11 C1 C2 C41 180.0(7)
C31 C1 C2 C41 -61.4(9)
C51 C1 C11 C12 160.5(8)
C31 C1 C11 C12 -75.1(10)
C2 C1 C11 C12 41.2(11)
C51 C1 C11 C16 -21.6(12)
C31 C1 C11 C16 102.8(10)
C2 C1 C11 C16 -140.9(9)
C16 C11 C12 C13 2.2(14)
C1 C11 C12 C13 -179.9(8)
C16 C11 C12 C22 -178.8(8)
C1 C11 C12 C22 -0.9(13)
C11 C12 C13 C14 -2.8(14)
C22 C12 C13 C14 178.2(9)
C12 C13 C14 C15 0.5(16)
C13 C14 C15 C16 2.4(16)
C13 C14 C15 Br1 -179.9(7)
C14 C15 C16 C11 -2.9(15)
Br1 C15 C16 C11 179.4(7)
C12 C11 C16 C15 0.5(14)
C1 C11 C16 C15 -177.4(8)
C61 C2 C21 C26 99.5(10)
C41 C2 C21 C26 -23.8(12)
C1 C2 C21 C26 -142.1(9)
C61 C2 C21 C22 -76.1(10)
C41 C2 C21 C22 160.6(8)
C1 C2 C21 C22 42.3(11)
C26 C21 C22 C23 1.5(13)
C2 C21 C22 C23 177.3(8)
C26 C21 C22 C12 -177.3(8)
C2 C21 C22 C12 -1.5(13)
C11 C12 C22 C23 160.1(9)
C13 C12 C22 C23 -20.9(15)
C11 C12 C22 C21 -21.3(13)
C13 C12 C22 C21 157.7(9)
C21 C22 C23 C24 -1.1(14)
C12 C22 C23 C24 177.5(10)
C22 C23 C24 C25 0.4(15)
C23 C24 C25 C26 0.0(15)
C23 C24 C25 Br2 -177.8(7)
C24 C25 C26 C21 0.4(15)
Br2 C25 C26 C21 178.1(7)
C22 C21 C26 C25 -1.1(14)
C2 C21 C26 C25 -176.7(9)
C51 C1 C31 C36 105.2(10)
C11 C1 C31 C36 -20.1(12)
C2 C1 C31 C36 -136.2(9)
C51 C1 C31 C32 -73.4(10)
C11 C1 C31 C32 161.3(8)
C2 C1 C31 C32 45.2(11)
C36 C31 C32 C33 -0.1(14)
C1 C31 C32 C33 178.5(8)
C36 C31 C32 C42 176.7(9)
C1 C31 C32 C42 -4.7(13)
C31 C32 C33 C34 -1.3(14)
C42 C32 C33 C34 -178.1(9)
C32 C33 C34 C35 1.7(14)
C33 C34 C35 C36 -0.7(14)
C33 C34 C35 Br3 177.1(7)
C32 C31 C36 C35 1.1(14)
C1 C31 C36 C35 -177.5(8)
C34 C35 C36 C31 -0.6(14)
Br3 C35 C36 C31 -178.5(7)
C21 C2 C41 C46 102.6(10)
C61 C2 C41 C46 -21.5(12)
C1 C2 C41 C46 -138.5(9)
C21 C2 C41 C42 -77.1(10)
C61 C2 C41 C42 158.8(8)
C1 C2 C41 C42 41.8(11)
C46 C41 C42 C43 0.3(13)
C2 C41 C42 C43 180.0(8)
C46 C41 C42 C32 179.0(8)
C2 C41 C42 C32 -1.3(12)
C31 C32 C42 C43 159.3(9)
C33 C32 C42 C43 -24.0(14)
C31 C32 C42 C41 -19.4(13)
C33 C32 C42 C41 157.4(9)
C41 C42 C43 C44 -2.5(15)
C32 C42 C43 C44 178.9(9)
C42 C43 C44 C45 3.0(16)
C43 C44 C45 C46 -1.3(15)
C43 C44 C45 Br4 177.7(8)
C44 C45 C46 C41 -0.8(14)
Br4 C45 C46 C41 -179.9(7)
C42 C41 C46 C45 1.3(13)
C2 C41 C46 C45 -178.4(9)
C11 C1 C51 C56 102.8(10)
C31 C1 C51 C56 -21.5(12)
C2 C1 C51 C56 -139.1(9)
C11 C1 C51 C52 -76.0(10)
C31 C1 C51 C52 159.7(8)
C2 C1 C51 C52 42.1(11)
C56 C51 C52 C53 2.8(13)
C1 C51 C52 C53 -178.3(8)
C56 C51 C52 C62 179.5(9)
C1 C51 C52 C62 -1.6(13)
C51 C52 C53 C54 -2.2(14)
C62 C52 C53 C54 -178.7(9)
C52 C53 C54 C55 1.0(15)
C53 C54 C55 C56 -0.6(15)
C53 C54 C55 Br5 -179.6(8)
C54 C55 C56 C51 1.5(15)
Br5 C55 C56 C51 -179.6(7)
C52 C51 C56 C55 -2.6(14)
C1 C51 C56 C55 178.6(9)
C21 C2 C61 C66 -21.8(12)
C41 C2 C61 C66 102.1(10)
C1 C2 C61 C66 -140.9(9)
C21 C2 C61 C62 160.4(9)
C41 C2 C61 C62 -75.6(10)
C1 C2 C61 C62 41.4(11)
C66 C61 C62 C63 2.7(14)
C2 C61 C62 C63 -179.6(9)
C66 C61 C62 C52 -179.1(9)
C2 C61 C62 C52 -1.3(13)
C53 C52 C62 C63 -26.2(15)
C51 C52 C62 C63 157.3(9)
C53 C52 C62 C61 155.6(9)
C51 C52 C62 C61 -20.9(14)
C61 C62 C63 C64 -2.1(15)
C52 C62 C63 C64 179.6(9)
C62 C63 C64 C65 0.6(16)
C63 C64 C65 C66 0.5(16)
C63 C64 C65 Br6 -179.8(8)
C62 C61 C66 C65 -1.6(15)
C2 C61 C66 C65 -179.2(9)
C64 C65 C66 C61 0.0(16)
Br6 C65 C66 C61 -179.7(7)
C31A C1A C2A C21A 177.8(8)
C11A C1A C2A C21A 60.2(10)
C51A C1A C2A C21A -58.5(9)
C31A C1A C2A C41A 57.5(10)
C11A C1A C2A C41A -60.1(9)
C51A C1A C2A C41A -178.8(7)
C31A C1A C2A C61A -62.8(10)
C11A C1A C2A C61A 179.6(7)
C51A C1A C2A C61A 60.9(9)
C31A C1A C11A C16A 27.5(13)
C51A C1A C11A C16A -98.6(11)
C2A C1A C11A C16A 143.7(9)
C31A C1A C11A C12A -156.0(9)
C51A C1A C11A C12A 77.9(11)
C2A C1A C11A C12A -39.8(12)
C16A C11A C12A C13A -2.7(14)
C1A C11A C12A C13A -179.4(9)
C16A C11A C12A C22A 175.5(9)
C1A C11A C12A C22A -1.1(13)
C11A C12A C13A C14A 1.9(15)
C22A C12A C13A C14A -176.3(9)
C12A C13A C14A C15A 0.6(16)
C13A C14A C15A C16A -2.3(16)
C13A C14A C15A Br1A 177.6(8)
C12A C11A C16A C15A 1.1(15)
C1A C11A C16A C15A 177.6(9)
C14A C15A C16A C11A 1.4(16)
Br1A C15A C16A C11A -178.5(8)
C41A C2A C21A C22A 75.1(11)
C61A C2A C21A C22A -160.6(9)
C1A C2A C21A C22A -44.6(11)
C41A C2A C21A C26A -99.2(10)
C61A C2A C21A C26A 25.1(13)
C1A C2A C21A C26A 141.0(9)
C26A C21A C22A C23A 0.3(14)
C2A C21A C22A C23A -174.2(9)
C26A C21A C22A C12A 178.2(9)
C2A C21A C22A C12A 3.7(13)
C13A C12A C22A C23A 17.4(15)
C11A C12A C22A C23A -160.9(9)
C13A C12A C22A C21A -160.4(9)
C11A C12A C22A C21A 21.3(13)
C21A C22A C23A C24A -0.2(15)
C12A C22A C23A C24A -178.0(9)
C22A C23A C24A C25A 0.4(15)
C23A C24A C25A C26A -0.7(16)
C23A C24A C25A Br2A 179.0(7)
C24A C25A C26A C21A 0.8(16)
Br2A C25A C26A C21A -178.9(7)
C22A C21A C26A C25A -0.6(15)
C2A C21A C26A C25A 173.7(9)
C11A C1A C31A C32A 77.0(12)
C51A C1A C31A C32A -159.6(9)
C2A C1A C31A C32A -39.6(12)
C11A C1A C31A C36A -100.7(11)
C51A C1A C31A C36A 22.8(13)
C2A C1A C31A C36A 142.7(9)
C36A C31A C32A C33A -2.2(15)
C1A C31A C32A C33A -179.9(9)
C36A C31A C32A C42A 179.2(9)
C1A C31A C32A C42A 1.5(15)
C31A C32A C33A C34A 1.1(16)
C42A C32A C33A C34A 179.6(10)
C32A C33A C34A C35A 1.0(17)
C33A C34A C35A C36A -1.9(19)
C33A C34A C35A Br3A -178.7(9)
C34A C35A C36A C31A 0.8(18)
Br3A C35A C36A C31A 177.6(8)
C32A C31A C36A C35A 1.3(16)
C1A C31A C36A C35A 179.0(10)
C21A C2A C41A C46A 23.2(12)
C61A C2A C41A C46A -101.3(10)
C1A C2A C41A C46A 141.5(9)
C21A C2A C41A C42A -159.7(8)
C61A C2A C41A C42A 75.8(10)
C1A C2A C41A C42A -41.4(11)
C46A C41A C42A C43A -0.9(14)
C2A C41A C42A C43A -178.1(8)
C46A C41A C42A C32A 179.7(9)
C2A C41A C42A C32A 2.5(13)
C31A C32A C42A C43A -160.0(10)
C33A C32A C42A C43A 21.5(15)
C31A C32A C42A C41A 19.4(14)
C33A C32A C42A C41A -159.2(9)
C41A C42A C43A C44A 0.3(15)
C32A C42A C43A C44A 179.7(9)
C42A C43A C44A C45A -0.2(15)
C43A C44A C45A C46A 0.6(16)
C43A C44A C45A Br4A 176.0(7)
C42A C41A C46A C45A 1.3(14)
C2A C41A C46A C45A 178.4(9)
C44A C45A C46A C41A -1.2(15)
Br4A C45A C46A C41A -176.7(7)
C31A C1A C51A C56A -102.2(11)
C11A C1A C51A C56A 21.1(13)
C2A C1A C51A C56A 138.5(9)
C31A C1A C51A C52A 74.4(11)
C11A C1A C51A C52A -162.4(9)
C2A C1A C51A C52A -45.0(11)
C56A C51A C52A C53A -4.1(15)
C1A C51A C52A C53A 179.3(9)
C56A C51A C52A C62A 179.2(9)
C1A C51A C52A C62A 2.6(13)
C51A C52A C53A C54A 1.8(16)
C62A C52A C53A C54A 178.3(10)
C52A C53A C54A C55A -0.1(16)
C53A C54A C55A C56A 0.6(16)
C53A C54A C55A Br5A -179.5(8)
C52A C51A C56A C55A 4.6(15)
C1A C51A C56A C55A -178.9(9)
C54A C55A C56A C51A -2.9(16)
Br5A C55A C56A C51A 177.3(8)
C21A C2A C61A C66A -104.0(11)
C41A C2A C61A C66A 19.9(12)
C1A C2A C61A C66A 139.3(9)
C21A C2A C61A C62A 76.4(11)
C41A C2A C61A C62A -159.6(9)
C1A C2A C61A C62A -40.2(11)
C66A C61A C62A C63A -0.9(15)
C2A C61A C62A C63A 178.6(9)
C66A C61A C62A C52A 179.2(9)
C2A C61A C62A C52A -1.2(14)
C53A C52A C62A C61A -154.1(10)
C51A C52A C62A C61A 22.4(14)
C53A C52A C62A C63A 26.1(16)
C51A C52A C62A C63A -157.4(10)
C61A C62A C63A C64A 0.2(16)
C52A C62A C63A C64A -180.0(10)
C62A C63A C64A C65A -0.1(17)
C63A C64A C65A C66A 0.8(18)
C63A C64A C65A Br6A 175.5(8)
C62A C61A C66A C65A 1.5(16)
C2A C61A C66A C65A -178.0(9)
C64A C65A C66A C61A -1.5(17)
Br6A C65A C66A C61A -176.3(8)
